data_2015760
loop_
_publ_author_name
'Costa, Marilia S.'
'Boechat, Nubia'
'Wardell, Solange M. S. V.'
'Ferreira, Vitor F.'
'Low, John N.'
'Glidewell, Christopher'

_publ_section_title
;
 Three ethyl 5-amino-1-aryl-1<i>H</i>-imidazole-4-carboxylates:
 hydrogen-bonded supramolecular structures in one, two and three
 dimensions
;
_journal_coeditor_code SK3077
_journal_issue 1
_journal_name_full 'Acta Crystallographica Section C'
_journal_page_first o33
_journal_page_last o37
_journal_paper_doi 10.1107/S0108270106048402
_journal_volume 63
_journal_year 2007
_chemical_formula_iupac 'C13 H12 N4 O2'
_chemical_formula_moiety 'C13 H12 N4 O2'
_chemical_formula_sum 'C13 H12 N4 O2'
_chemical_formula_weight 256.27
_chemical_name_systematic
;
ethyl 5-amino-1-(4-cyanophenyl)-1H-imidazole-4-carboxylate
;
_space_group_IT_number 2
_symmetry_cell_setting triclinic
_symmetry_space_group_name_Hall '-P 1'
_symmetry_space_group_name_H-M 'P -1'
_atom_sites_solution_hydrogens geom
_atom_sites_solution_primary direct
_atom_sites_solution_secondary difmap
_cell_angle_alpha 90.311(5)
_cell_angle_beta 94.183(7)
_cell_angle_gamma 92.946(7)
_cell_formula_units_Z 2
_cell_length_a 6.3212(5)
_cell_length_b 9.4121(11)
_cell_length_c 10.2496(12)
_cell_measurement_reflns_used 2688
_cell_measurement_temperature 120(2)
_cell_measurement_theta_max 27.61
_cell_measurement_theta_min 3.24
_cell_volume 607.35(11)
_computing_cell_refinement 'DENZO (Otwinowski & Minor, 1997) and COLLECT'
_computing_data_collection 'COLLECT (Hooft, 1999)'
_computing_data_reduction 'DENZO and COLLECT'
_computing_molecular_graphics 'PLATON (Spek, 2003)'
_computing_publication_material 'SHELXL97 and PRPKAPPA (Ferguson, 1999)'
_computing_structure_refinement 'OSCAIL and SHELXL97 (Sheldrick, 1997)'
_computing_structure_solution 'OSCAIL (McArdle, 2003) and SHELXS97 (Sheldrick, 1997)'
_diffrn_ambient_temperature 120(2)
_diffrn_detector_area_resol_mean 9.091
_diffrn_measured_fraction_theta_full 0.996
_diffrn_measured_fraction_theta_max 0.952
_diffrn_measurement_device_type 'Bruker--Nonius KappaCCD'
_diffrn_measurement_method '\f and \w scans'
_diffrn_radiation_monochromator graphite
_diffrn_radiation_source 'Bruker--Nonius FR591 rotating anode'
_diffrn_radiation_type 'Mo K\a'
_diffrn_radiation_wavelength 0.71073
_diffrn_reflns_av_R_equivalents 0.0793
_diffrn_reflns_av_sigmaI/netI 0.0741
_diffrn_reflns_limit_h_max 8
_diffrn_reflns_limit_h_min -8
_diffrn_reflns_limit_k_max 12
_diffrn_reflns_limit_k_min -12
_diffrn_reflns_limit_l_max 13
_diffrn_reflns_limit_l_min -13
_diffrn_reflns_number 11051
_diffrn_reflns_theta_full 25.00
_diffrn_reflns_theta_max 27.61
_diffrn_reflns_theta_min 3.24
_diffrn_standards_decay_% 0
_exptl_absorpt_coefficient_mu 0.099
_exptl_absorpt_correction_T_max 0.997
_exptl_absorpt_correction_T_min 0.946
_exptl_absorpt_correction_type multi-scan
_exptl_absorpt_process_details '(SADABS; Sheldrick, 2003)'
_exptl_crystal_colour colourless
_exptl_crystal_density_diffrn 1.401
_exptl_crystal_density_method 'not measured'
_exptl_crystal_description needle
_exptl_crystal_F_000 268
_exptl_crystal_size_max 0.64
_exptl_crystal_size_mid 0.04
_exptl_crystal_size_min 0.03
_refine_diff_density_max 0.251
_refine_diff_density_min -0.284
_refine_ls_extinction_method none
_refine_ls_goodness_of_fit_ref 1.036
_refine_ls_hydrogen_treatment constr
_refine_ls_matrix_type full
_refine_ls_number_parameters 173
_refine_ls_number_reflns 2688
_refine_ls_number_restraints 0
_refine_ls_restrained_S_all 1.036
_refine_ls_R_factor_all 0.1098
_refine_ls_R_factor_gt 0.0602
_refine_ls_shift/su_max 0.000
_refine_ls_shift/su_mean 0.000
_refine_ls_structure_factor_coef Fsqd
_refine_ls_weighting_details 'w=1/[\s^2^(Fo^2^)+(0.0736P)^2^+0.0026P] where P=(Fo^2^+2Fc^2^)/3'
_refine_ls_weighting_scheme calc
_refine_ls_wR_factor_gt 0.1261
_refine_ls_wR_factor_ref 0.1468
_reflns_number_gt 1720
_reflns_number_total 2688
_reflns_threshold_expression I>2\s(I)
_cod_data_source_file sk3077.cif
_cod_data_source_block I
_cod_database_code 2015760
_cod_database_fobs_code 2015760

loop_
_symmetry_equiv_pos_as_xyz
'x, y, z'
'-x, -y, -z'

loop_
_atom_site_type_symbol
_atom_site_label
_atom_site_fract_x
_atom_site_fract_y
_atom_site_fract_z
_atom_site_U_iso_or_equiv
_atom_site_adp_type
_atom_site_calc_flag
_atom_site_refinement_flags
_atom_site_occupancy
O O41 0.2434(2) 0.01631(16) 0.69543(15) 0.0333(4) Uani d . 1
O O42 -0.0923(2) 0.08389(15) 0.70768(14) 0.0278(4) Uani d . 1
N N1 0.2612(2) 0.32789(18) 0.40492(17) 0.0239(4) Uani d . 1
N N3 -0.0421(3) 0.27643(18) 0.49852(18) 0.0268(4) Uani d . 1
N N5 0.4953(3) 0.16377(18) 0.51255(18) 0.0294(5) Uani d . 1
N N14 0.8987(3) 0.6796(2) -0.0046(2) 0.0411(5) Uani d . 1
C C2 0.0487(3) 0.3558(2) 0.4137(2) 0.0265(5) Uani d . 1
C C4 0.1169(3) 0.1903(2) 0.5512(2) 0.0242(5) Uani d . 1
C C5 0.3047(3) 0.2205(2) 0.4931(2) 0.0238(5) Uani d . 1
C C11 0.3986(3) 0.3979(2) 0.3183(2) 0.0237(5) Uani d . 1
C C12 0.3832(3) 0.5438(2) 0.3006(2) 0.0270(5) Uani d . 1
C C13 0.5118(3) 0.6140(2) 0.2157(2) 0.0296(5) Uani d . 1
C C14 0.6547(3) 0.5396(2) 0.1489(2) 0.0260(5) Uani d . 1
C C15 0.6686(3) 0.3932(2) 0.1663(2) 0.0276(5) Uani d . 1
C C16 0.5404(3) 0.3222(2) 0.2512(2) 0.0248(5) Uani d . 1
C C41 0.0973(3) 0.0889(2) 0.6555(2) 0.0257(5) Uani d . 1
C C42 -0.1120(3) -0.0169(2) 0.8145(2) 0.0298(5) Uani d . 1
C C43 -0.2963(3) 0.0227(2) 0.8891(2) 0.0330(6) Uani d . 1
C C141 0.7914(3) 0.6162(2) 0.0626(2) 0.0304(5) Uani d . 1
H H2 -0.0223 0.4255 0.3630 0.032 Uiso calc R 1
H H5A 0.4992 0.0963 0.5744 0.035 Uiso d R 1
H H5B 0.6148 0.2110 0.4906 0.035 Uiso d R 1
H H12 0.2852 0.5945 0.3464 0.032 Uiso calc R 1
H H13 0.5025 0.7135 0.2031 0.036 Uiso calc R 1
H H15 0.7660 0.3424 0.1200 0.033 Uiso calc R 1
H H16 0.5492 0.2227 0.2636 0.030 Uiso calc R 1
H H42A 0.0200 -0.0127 0.8730 0.036 Uiso calc R 1
H H42B -0.1364 -0.1150 0.7792 0.036 Uiso calc R 1
H H43A -0.2672 0.1178 0.9276 0.040 Uiso calc R 1
H H43B -0.3173 -0.0464 0.9587 0.040 Uiso calc R 1
H H43C -0.4249 0.0226 0.8295 0.040 Uiso calc R 1

loop_
_atom_site_aniso_label
_atom_site_aniso_U_11
_atom_site_aniso_U_22
_atom_site_aniso_U_33
_atom_site_aniso_U_12
_atom_site_aniso_U_13
_atom_site_aniso_U_23
N1 0.0225(10) 0.0234(10) 0.0262(10) -0.0008(7) 0.0052(7) 0.0063(8)
C11 0.0216(11) 0.0254(12) 0.0241(12) -0.0032(9) 0.0035(9) 0.0051(9)
C12 0.0269(12) 0.0243(12) 0.0310(13) 0.0016(9) 0.0089(9) 0.0031(10)
C13 0.0306(12) 0.0238(12) 0.0350(14) 0.0007(9) 0.0066(10) 0.0098(10)
C14 0.0233(11) 0.0313(13) 0.0234(12) -0.0012(9) 0.0030(9) 0.0095(10)
C141 0.0299(13) 0.0269(13) 0.0350(14) 0.0019(9) 0.0056(10) 0.0079(11)
N14 0.0404(12) 0.0369(12) 0.0485(14) 0.0045(9) 0.0179(10) 0.0167(10)
C15 0.0266(12) 0.0301(13) 0.0268(12) 0.0021(9) 0.0067(9) 0.0038(10)
C16 0.0252(11) 0.0213(11) 0.0280(13) 0.0007(9) 0.0033(9) 0.0054(9)
C5 0.0237(11) 0.0213(11) 0.0267(12) -0.0001(8) 0.0034(9) 0.0048(9)
C2 0.0229(11) 0.0271(12) 0.0302(13) 0.0015(9) 0.0049(9) 0.0092(10)
N3 0.0249(10) 0.0260(10) 0.0300(11) 0.0000(7) 0.0054(8) 0.0074(8)
C4 0.0232(11) 0.0251(12) 0.0247(12) -0.0009(9) 0.0047(9) 0.0047(10)
C41 0.0226(11) 0.0274(12) 0.0273(12) -0.0020(9) 0.0064(9) 0.0015(10)
O41 0.0272(8) 0.0359(9) 0.0380(10) 0.0060(7) 0.0060(7) 0.0147(8)
O42 0.0256(8) 0.0319(9) 0.0269(9) 0.0007(6) 0.0085(6) 0.0126(7)
C42 0.0297(12) 0.0336(13) 0.0268(13) 0.0000(9) 0.0060(9) 0.0121(10)
C43 0.0319(13) 0.0365(14) 0.0316(14) 0.0008(10) 0.0088(10) 0.0120(11)
N5 0.0241(10) 0.0287(11) 0.0368(11) 0.0017(8) 0.0099(8) 0.0141(9)

loop_
_atom_type_symbol
_atom_type_description
_atom_type_scat_dispersion_real
_atom_type_scat_dispersion_imag
_atom_type_scat_source
C C 0.0033 0.0016 'International Tables Vol C Tables 4.2.6.8 and 6.1.1.4'
H H 0.0000 0.0000 'International Tables Vol C Tables 4.2.6.8 and 6.1.1.4'
N N 0.0061 0.0033 'International Tables Vol C Tables 4.2.6.8 and 6.1.1.4'
O O 0.0106 0.0060 'International Tables Vol C Tables 4.2.6.8 and 6.1.1.4'

loop_
_geom_angle_atom_site_label_1
_geom_angle_atom_site_label_2
_geom_angle_atom_site_label_3
_geom_angle
_geom_angle_publ_flag
C5 N1 C2 106.30(16) no
C5 N1 C11 128.92(17) no
C2 N1 C11 124.77(17) no
C16 C11 C12 120.91(19) no
C16 C11 N1 121.00(18) no
C12 C11 N1 118.07(19) no
C13 C12 C11 119.4(2) no
C13 C12 H12 120.3 no
C11 C12 H12 120.3 no
C12 C13 C14 120.14(19) no
C12 C13 H13 119.9 no
C14 C13 H13 119.9 no
C13 C14 C15 120.30(18) no
C13 C14 C141 119.11(19) no
C15 C14 C141 120.59(19) no
N14 C141 C14 178.5(2) no
C16 C15 C14 119.9(2) no
C16 C15 H15 120.1 no
C14 C15 H15 120.1 no
C15 C16 C11 119.4(2) no
C15 C16 H16 120.3 no
C11 C16 H16 120.3 no
N5 C5 C4 130.44(19) no
N5 C5 N1 124.03(18) no
C4 C5 N1 105.53(17) no
N3 C2 N1 112.76(18) no
N3 C2 H2 123.6 no
N1 C2 H2 123.6 no
C2 N3 C4 105.25(16) no
C5 C4 N3 110.16(17) no
C5 C4 C41 123.32(18) no
N3 C4 C41 126.45(18) no
O41 C41 O42 122.79(19) no
O41 C41 C4 122.63(19) no
O42 C41 C4 114.55(17) no
C41 O42 C42 114.81(15) no
O42 C42 C43 107.95(17) no
O42 C42 H42A 110.1 no
C43 C42 H42A 110.1 no
O42 C42 H42B 110.1 no
C43 C42 H42B 110.1 no
H42A C42 H42B 108.4 no
C42 C43 H43A 109.5 no
C42 C43 H43B 109.5 no
H43A C43 H43B 109.5 no
C42 C43 H43C 109.5 no
H43A C43 H43C 109.5 no
H43B C43 H43C 109.5 no
C5 N5 H5A 113.5 no
C5 N5 H5B 121.3 no
H5A N5 H5B 121.2 no

loop_
_geom_bond_atom_site_label_1
_geom_bond_atom_site_label_2
_geom_bond_distance
_geom_bond_publ_flag
N1 C5 1.384(3) no
N1 C2 1.391(2) no
N1 C11 1.427(3) no
C11 C16 1.391(3) no
C11 C12 1.394(3) no
C12 C13 1.381(3) no
C12 H12 0.95 no
C13 C14 1.388(3) no
C13 H13 0.95 no
C14 C15 1.397(3) no
C14 C141 1.450(3) no
C141 N14 1.150(3) no
C15 C16 1.383(3) no
C15 H15 0.95 no
C16 H16 0.95 no
C5 N5 1.345(3) no
C5 C4 1.384(3) no
C2 N3 1.295(3) no
C2 H2 0.95 no
N3 C4 1.403(2) no
C4 C41 1.445(3) no
C41 O41 1.225(2) no
C41 O42 1.346(2) no
O42 C42 1.461(2) no
C42 C43 1.500(3) no
C42 H42A 0.99 no
C42 H42B 0.99 no
C43 H43A 0.98 no
C43 H43B 0.98 no
C43 H43C 0.98 no
N5 H5A 0.90 no
N5 H5B 0.90 no

loop_
_geom_hbond_atom_site_label_D
_geom_hbond_atom_site_label_H
_geom_hbond_atom_site_label_A
_geom_hbond_site_symmetry_A
_geom_hbond_distance_DH
_geom_hbond_distance_HA
_geom_hbond_distance_DA
_geom_hbond_angle_DHA
_geom_hbond_publ_flag
N5 H5A O41 . 0.90 2.21 2.866(2) 129 y
N5 H5B N3 1_655 0.90 2.22 3.073(2) 158 y
C15 H15 N14 2_765 0.95 2.52 3.397(3) 154 y

loop_
_geom_torsion_atom_site_label_1
_geom_torsion_atom_site_label_2
_geom_torsion_atom_site_label_3
_geom_torsion_atom_site_label_4
_geom_torsion
_geom_torsion_publ_flag
C5 N1 C11 C16 40.3(3) no
C2 N1 C11 C16 -138.4(2) no
C5 N1 C11 C12 -141.1(2) no
C2 N1 C11 C12 40.2(3) no
C16 C11 C12 C13 -0.4(3) no
N1 C11 C12 C13 -178.98(18) no
C11 C12 C13 C14 0.1(3) no
C12 C13 C14 C15 0.3(3) no
C12 C13 C14 C141 -178.6(2) no
C13 C14 C15 C16 -0.4(3) no
C141 C14 C15 C16 178.53(19) no
C14 C15 C16 C11 0.1(3) no
C12 C11 C16 C15 0.4(3) no
N1 C11 C16 C15 178.88(18) no
C2 N1 C5 N5 179.7(2) no
C11 N1 C5 N5 0.9(3) no
C2 N1 C5 C4 -0.5(2) no
C11 N1 C5 C4 -179.43(19) no
C5 N1 C2 N3 0.1(2) no
C11 N1 C2 N3 179.05(18) no
N1 C2 N3 C4 0.4(2) no
N5 C5 C4 N3 -179.5(2) no
N1 C5 C4 N3 0.8(2) no
N5 C5 C4 C41 3.4(4) no
N1 C5 C4 C41 -176.31(19) no
C2 N3 C4 C5 -0.7(2) no
C2 N3 C4 C41 176.3(2) no
C5 C4 C41 O41 -4.1(3) no
N3 C4 C41 O41 179.3(2) no
C5 C4 C41 O42 174.03(19) no
N3 C4 C41 O42 -2.6(3) no
O41 C41 O42 C42 -1.0(3) no
C4 C41 O42 C42 -179.12(18) no
C41 O42 C42 C43 161.84(18) no

loop_
_cod_related_entry_id
_cod_related_entry_database
_cod_related_entry_code
1 ChemSpider 21133311
